data_1576185
loop_
_publ_author_name
'Hong, Xian-Fang'
'Wei, Yi'
'Xing, Hao-Ran'
'Wang, Yu'
'Xi, Jia-Qi'
'Wu, Chen-Yang'
'Yuan, Li'
'Li, Cheng-Hui'
'Zheng, You-Xuan'

_publ_section_title
;
 Phenphosphine-X(O, S, Se) locking multi-resonance thermally activated
 delayed fluorescence materials.
;
_journal_issue 1
_journal_name_full 'Chemical science'
_journal_page_first 274
_journal_page_last 282
_journal_paper_doi 10.1039/d5sc06565h
_journal_volume 17
_journal_year 2026
_chemical_formula_moiety '2(C52 H52 B N2 P S), C7 H8'
_chemical_formula_sum 'C111 H112 B2 N4 P2 S2'
_chemical_formula_weight 1649.72
_space_group_crystal_system triclinic
_space_group_IT_number 2
_space_group_name_Hall '-P 1'
_space_group_name_H-M_alt 'P -1'
_atom_sites_solution_hydrogens mixed
_atom_sites_solution_primary dual
_audit_creation_date 2025-04-12
_audit_creation_method
;
Olex2 1.5-ac6-020
(compiled 2024.02.14 svn.r2f8d729c for Rigaku Oxford Diffraction, GUI svn.r6966)
;
_audit_update_record
;
2025-05-20 deposited with the CCDC.	2025-10-30 downloaded from the CCDC.
;
_cell_angle_alpha 66.987(2)
_cell_angle_beta 69.582(2)
_cell_angle_gamma 75.458(2)
_cell_formula_units_Z 1
_cell_length_a 11.4849(10)
_cell_length_b 14.1923(10)
_cell_length_c 16.0109(11)
_cell_measurement_reflns_used 7841
_cell_measurement_temperature 193.00
_cell_measurement_theta_max 53.88
_cell_measurement_theta_min 4.65
_cell_volume 2231.1(3)
_computing_cell_refinement 'SAINT V8.40B (Bruker, 2016)'
_computing_data_reduction 'SAINT V8.40B (Bruker, 2016)'
_computing_molecular_graphics 'Olex2 1.5-ac6-020 (Dolomanov et al., 2009)'
_computing_publication_material 'Olex2 1.5-ac6-020 (Dolomanov et al., 2009)'
_computing_structure_refinement 'SHELXL 2018/3 (Sheldrick, 2015)'
_computing_structure_solution 'SHELXT 2018/2 (Sheldrick, 2018)'
_diffrn_ambient_temperature 193.00
_diffrn_measured_fraction_theta_full 0.994
_diffrn_measured_fraction_theta_max 0.994
_diffrn_measurement_device_type 'Bruker APEX-II CCD'
_diffrn_measurement_method '\f and \w scans'
_diffrn_radiation_type GaK\a
_diffrn_radiation_wavelength 1.34139
_diffrn_reflns_av_R_equivalents 0.1876
_diffrn_reflns_av_unetI/netI 0.1143
_diffrn_reflns_Laue_measured_fraction_full 0.994
_diffrn_reflns_Laue_measured_fraction_max 0.994
_diffrn_reflns_limit_h_max 13
_diffrn_reflns_limit_h_min -13
_diffrn_reflns_limit_k_max 16
_diffrn_reflns_limit_k_min -15
_diffrn_reflns_limit_l_max 19
_diffrn_reflns_limit_l_min -19
_diffrn_reflns_number 26918
_diffrn_reflns_point_group_measured_fraction_full 0.994
_diffrn_reflns_point_group_measured_fraction_max 0.994
_diffrn_reflns_theta_full 52.981
_diffrn_reflns_theta_max 52.981
_diffrn_reflns_theta_min 4.651
_diffrn_source_current 3.57
_diffrn_source_power 0.2487933
_diffrn_source_voltage 69.69
_diffrn_standards_number 0
_exptl_absorpt_coefficient_mu 0.834
_exptl_absorpt_correction_type none
_exptl_crystal_colour yellow
_exptl_crystal_colour_primary yellow
_exptl_crystal_density_diffrn 1.228
_exptl_crystal_description plate
_exptl_crystal_F_000 878
_exptl_crystal_size_max 0.07
_exptl_crystal_size_mid 0.06
_exptl_crystal_size_min 0.05
_refine_diff_density_max 0.557
_refine_diff_density_min -0.448
_refine_diff_density_rms 0.056
_refine_ls_extinction_method none
_refine_ls_goodness_of_fit_ref 1.050
_refine_ls_hydrogen_treatment constr
_refine_ls_matrix_type full
_refine_ls_number_parameters 670
_refine_ls_number_reflns 7821
_refine_ls_number_restraints 389
_refine_ls_restrained_S_all 1.088
_refine_ls_R_factor_all 0.0993
_refine_ls_R_factor_gt 0.0657
_refine_ls_shift/su_max 0.000
_refine_ls_shift/su_mean 0.000
_refine_ls_structure_factor_coef Fsqd
_refine_ls_weighting_details 'w=1/[\s^2^(Fo^2^)+(0.0868P)^2^+0.3066P] where P=(Fo^2^+2Fc^2^)/3'
_refine_ls_weighting_scheme calc
_refine_ls_wR_factor_gt 0.1672
_refine_ls_wR_factor_ref 0.1925
_reflns_Friedel_coverage 0.000
_reflns_number_gt 5120
_reflns_number_total 7821
_reflns_threshold_expression 'I > 2\s(I)'
_cod_data_source_file d5sc06565h2.cif
_cod_data_source_block 0411s
_cod_depositor_comments 'Adding full bibliography for 1576185--1576187.cif.'
_cod_database_code 1576185
_shelx_shelxl_version_number 2018/3
_shelx_space_group_comment
;
The symmetry employed for this shelxl refinement is uniquely defined
by the following loop, which should always be used as a source of
symmetry information in preference to the above space-group names.
They are only intended as comments.
;
_shelx_estimated_absorpt_t_max 0.959
_shelx_estimated_absorpt_t_min 0.944
_olex2_refinement_description
;
1. Fixed Uiso
 At 1.2 times of:
  All C(H) groups
 At 1.5 times of:
  All C(H,H,H) groups
2. Restrained distances
 C9-C10
 1.51 with sigma of 0.02
 C10-C11 = C10-C15 = C12-C13
 1.39 with sigma of 0.02
 C11-C12 = C13-C14 = C14-C15
 1.38 with sigma of 0.02
 C9-C11 = C9-C15
 2.52 with sigma of 0.04
 C10-C12
 2.42 with sigma of 0.04
 C10-C14
 2.41 with sigma of 0.04
 C11-C13
 2.39 with sigma of 0.04
 C12-C14 = C13-C15
 2.4 with sigma of 0.04
 C01P-C01O \\sim C01O-C01M \\sim C01P-C01M \\sim C1-C2 \\sim C1-C01N \\sim
C2-C01N
 with sigma of 0.02
 C01F-C00V \\sim C01G-C00V \\sim C01E-C00V \\sim C4-C00V \\sim C3-C00V \\sim
C5-C00V
 with sigma of 0.02
 C01F-C01E \\sim C01G-C01F \\sim C4-C5 \\sim C3-C4 \\sim C3-C5 \\sim C01G-C01E
 with sigma of 0.02
 C01P-C00W \\sim C01O-C00W \\sim C01M-C00W \\sim C2-C00W \\sim C1-C00W \\sim
C01N-C00W
 with sigma of 0.02
 P001-C007 \\sim P001-C0
 with sigma of 0.02
 C10-C11 \\sim C11-C12 \\sim C12-C13 \\sim C13-C14 \\sim C14-C15 \\sim C15-C10
 with sigma of 0.02
 C10-C14 \\sim C10-C12 \\sim C15-C13 \\sim C11-C15 \\sim C12-C14 \\sim C11-C13
 with sigma of 0.04
 C9-C15 \\sim C9-C11
 with sigma of 0.04
3. Restrained planarity
 C9, C10, C11, C12, C13, C14, C15
 with sigma of 0.1
4. Uiso/Uaniso restraints and constraints
C007 \\sim C014 \\sim C016 \\sim C01A \\sim C01H \\sim C01J \\sim C0 \\sim C6
\\sim C7 \\sim C8 \\sim C01I \\sim C01K \\sim P001: within 2A with sigma of
0.001 and sigma for terminal atoms of 0.002 within 2A
C9 \\sim C10 \\sim C11 \\sim C12 \\sim C13 \\sim C14 \\sim C15: within 2A with
sigma of 0.04 and sigma for terminal atoms of 0.08 within 2A
5. Rigid body (RIGU) restrains
 C9, C10, C11, C12, C13, C14, C15
 with sigma for 1-2 distances of 0.004 and sigma for 1-3 distances of 0.004
6. Others
 Sof(C1)=Sof(H1A)=Sof(H1B)=Sof(H1C)=Sof(C01N)=Sof(H3)=Sof(HJ)=Sof(HK)=Sof(C2)=
 Sof(H2A)=Sof(H2B)=Sof(H2C)=1-FVAR(1)
 Sof(C01M)=Sof(H01)=Sof(HD)=Sof(HE)=Sof(C01O)=Sof(H1)=Sof(HF)=Sof(HG)=
 Sof(C01P)=Sof(H2)=Sof(HH)=Sof(HI)=FVAR(1)
 Sof(C3)=Sof(H3A)=Sof(H3B)=Sof(H3C)=Sof(C4)=Sof(H4A)=Sof(H4B)=Sof(H4C)=Sof(C5)=
 Sof(H5A)=Sof(H5B)=Sof(H5C)=1-FVAR(2)
 Sof(C01E)=Sof(H01V)=Sof(H01W)=Sof(H01X)=Sof(C01F)=Sof(H01Y)=Sof(H)=Sof(HA)=
 Sof(C01G)=Sof(H01Z)=Sof(HB)=Sof(HC)=FVAR(2)
 Sof(C0)=Sof(C01K)=Sof(H4)=Sof(C01I)=Sof(H5)=Sof(C6)=Sof(H6)=Sof(C8)=Sof(H8)=
 Sof(C7)=Sof(H7)=1-FVAR(3)
 Sof(C007)=Sof(C016)=Sof(H016)=Sof(C01A)=Sof(H01A)=Sof(C014)=Sof(H014)=
 Sof(C01H)=Sof(H01H)=Sof(C01J)=Sof(H01J)=FVAR(3)
 Fixed Sof: C9(0.5) H9A(0.5) H9B(0.5) H9C(0.5) C10(0.5) C15(0.5) H15(0.5)
 C14(0.5) H14(0.5) C13(0.5) H13(0.5) C12(0.5) H12(0.5) C11(0.5) H11(0.5)
7.a Riding coordinates:
 C4(H4A,H4B,H4C)
7.b Aromatic/amide H refined with riding coordinates:
 C016(H016), C01A(H01A), C014(H014), C01H(H01H), C01J(H01J), C009(H009),
 C00I(H00I), C00L(H00L), C00N(H00N), C00Q(H00Q), C00T(H00T), C00U(H00U),
 C00Z(H00Z), C010(H010), C011(H011), C012(H012), C01K(H4), C01I(H5), C6(H6),
 C8(H8), C7(H7), C15(H15), C14(H14), C13(H13), C12(H12), C11(H11)
7.c Fitted hexagon refined as free rotating group:
 C007(C016,C01A,C014,C01H,C01J), C0(C01K,C01I,C6,C8,C7), C10(C15,C14,C13,C12,
 C11)
7.d Idealised Me refined as rotating group:
 C013(H01B,H01C,H01D), C017(H01E,H01F,H01G), C018(H01I,H01K,H01L), C01B(H01M,
 H01N,H01O), C01C(H01P,H01Q,H01R), C01D(H01S,H01T,H01U), C01E(H01V,H01W,H01X),
 C01F(H01Y,H,HA), C01G(H01Z,HB,HC), C01M(H01,HD,HE), C01O(H1,HF,HG), C01P(H2,HH,
 HI), C1(H1A,H1B,H1C), C01N(H3,HJ,HK), C2(H2A,H2B,H2C), C3(H3A,H3B,H3C), C5(H5A,
 H5B,H5C), C9(H9A,H9B,H9C)
;
_olex2_submission_special_instructions 'No special instructions were received'

loop_
_space_group_symop_operation_xyz
'x, y, z'
'-x, -y, -z'

loop_
_atom_site_label
_atom_site_type_symbol
_atom_site_fract_x
_atom_site_fract_y
_atom_site_fract_z
_atom_site_U_iso_or_equiv
_atom_site_adp_type
_atom_site_occupancy
_atom_site_site_symmetry_order
_atom_site_calc_flag
_atom_site_refinement_flags_posn
_atom_site_refinement_flags_adp
_atom_site_refinement_flags_occupancy
_atom_site_disorder_assembly
_atom_site_disorder_group
P001 P 0.63217(7) 0.44624(6) 0.21663(5) 0.0445(2) Uani 1 1 d D U . . .
S002 S 0.70230(7) 0.56306(6) 0.11125(5) 0.0504(2) Uani 1 1 d . . . . .
N003 N 0.1545(2) 0.56902(18) 0.48368(16) 0.0438(6) Uani 1 1 d . . . . .
N004 N 0.5619(2) 0.37079(17) 0.43806(16) 0.0419(6) Uani 1 1 d . . . . .
C005 C 0.4707(3) 0.4408(2) 0.3993(2) 0.0411(7) Uani 1 1 d . . . . .
C006 C 0.4934(3) 0.4810(2) 0.3009(2) 0.0440(7) Uani 1 1 d . . . . .
C007 C 0.5949(5) 0.3597(4) 0.1710(4) 0.0496(5) Uani 0.443(4) 1 d DG U P A 1
C016 C 0.5815(5) 0.2589(4) 0.2318(3) 0.0514(5) Uani 0.443(4) 1 d G U P A 1
H016 H 0.600493 0.235579 0.290401 0.062 Uiso 0.443(4) 1 calc R U P A 1
C01A C 0.5403(5) 0.1923(3) 0.2066(3) 0.0534(5) Uani 0.443(4) 1 d G U P A 1
H01A H 0.531189 0.123492 0.248132 0.064 Uiso 0.443(4) 1 calc R U P A 1
C014 C 0.5125(5) 0.2265(3) 0.1208(4) 0.0540(5) Uani 0.443(4) 1 d G U P A 1
H014 H 0.484412 0.180998 0.103667 0.065 Uiso 0.443(4) 1 calc R U P A 1
C01H C 0.5259(5) 0.3272(4) 0.0601(3) 0.0531(5) Uani 0.443(4) 1 d G U P A 1
H01H H 0.506940 0.350591 0.001470 0.064 Uiso 0.443(4) 1 calc R U P A 1
C01J C 0.5671(5) 0.3938(3) 0.0852(3) 0.0516(5) Uani 0.443(4) 1 d G U P A 1
H01J H 0.576244 0.462679 0.043738 0.062 Uiso 0.443(4) 1 calc R U P A 1
C008 C 0.1199(3) 0.5133(2) 0.5807(2) 0.0421(7) Uani 1 1 d . . . . .
C009 C 0.8613(3) 0.2144(2) 0.4158(2) 0.0482(8) Uani 1 1 d . . . . .
H009 H 0.906084 0.164746 0.457739 0.058 Uiso 1 1 calc R U . . .
C00A C 0.9157(3) 0.2398(2) 0.3175(2) 0.0449(7) Uani 1 1 d . . . . .
C00B C 0.3574(3) 0.4672(2) 0.46389(19) 0.0403(7) Uani 1 1 d . . . . .
C00C C 0.2662(3) 0.5404(2) 0.4234(2) 0.0424(7) Uani 1 1 d . . . . .
C00D C 0.6790(3) 0.3347(2) 0.3878(2) 0.0416(7) Uani 1 1 d . . . . .
C00E C -0.0043(3) 0.5474(2) 0.6223(2) 0.0452(7) Uani 1 1 d . . . . .
C00F C -0.0474(3) 0.6330(2) 0.5486(2) 0.0484(8) Uani 1 1 d . . . . .
C00G C 0.5484(3) 0.3213(2) 0.5341(2) 0.0449(7) Uani 1 1 d . . . . .
C00H C 0.7289(3) 0.3622(2) 0.2909(2) 0.0413(7) Uani 1 1 d . . . . .
C00I C 0.1379(3) 0.3897(2) 0.7272(2) 0.0455(7) Uani 1 1 d . . . . .
H00I H 0.186050 0.336080 0.764356 0.055 Uiso 1 1 calc R U . . .
C00J C 0.4434(3) 0.3373(2) 0.6054(2) 0.0448(7) Uani 1 1 d . . . . .
C00K C 0.1970(3) 0.4357(2) 0.6300(2) 0.0435(7) Uani 1 1 d . . . . .
C00L C 0.8492(3) 0.3143(2) 0.2571(2) 0.0448(7) Uani 1 1 d . . . . .
H00L H 0.886834 0.333229 0.190727 0.054 Uiso 1 1 calc R U . . .
C00M C 0.7430(3) 0.2612(2) 0.4520(2) 0.0427(7) Uani 1 1 d . . . . .
C00N C -0.0560(3) 0.4991(2) 0.7175(2) 0.0469(7) Uani 1 1 d . . . . .
H00N H -0.140356 0.521050 0.746960 0.056 Uiso 1 1 calc R U . . .
C00O C 0.0526(3) 0.6471(2) 0.4647(2) 0.0475(7) Uani 1 1 d . . . . .
C00P C 0.6582(3) 0.2525(2) 0.5457(2) 0.0457(8) Uani 1 1 d . . . . .
C00Q C 0.4531(3) 0.2758(2) 0.6968(2) 0.0487(8) Uani 1 1 d . . . . .
H00Q H 0.385746 0.284706 0.749378 0.058 Uiso 1 1 calc R U . . .
C00R C 0.0142(3) 0.4180(2) 0.7714(2) 0.0450(7) Uani 1 1 d . . . . .
C00S C -0.1705(3) 0.7862(2) 0.4698(2) 0.0559(9) Uani 1 1 d . . . . .
C00T C 0.2864(3) 0.5800(2) 0.3252(2) 0.0504(8) Uani 1 1 d . . . . .
H00T H 0.223030 0.627423 0.299127 0.061 Uiso 1 1 calc R U . . .
C00U C -0.0678(3) 0.8000(3) 0.3893(3) 0.0611(9) Uani 1 1 d . . . . .
H00U H -0.073936 0.858855 0.335084 0.073 Uiso 1 1 calc R U . . .
C00V C 1.0432(3) 0.1853(2) 0.2753(2) 0.0533(8) Uani 1 1 d D . . . .
C00W C 0.5548(3) 0.1309(2) 0.8165(2) 0.0528(8) Uani 1 1 d D . . . .
C00X C -0.0455(3) 0.3655(2) 0.8767(2) 0.0500(8) Uani 1 1 d . . . . .
C00Y C 0.5569(3) 0.2020(2) 0.7146(2) 0.0491(8) Uani 1 1 d . . . . .
C00Z C -0.1588(3) 0.7019(2) 0.5493(2) 0.0546(8) Uani 1 1 d . . . . .
H00Z H -0.227194 0.690584 0.605089 0.066 Uiso 1 1 calc R U . . .
C010 C 0.0433(3) 0.7318(2) 0.3845(2) 0.0563(9) Uani 1 1 d . . . . .
H010 H 0.110626 0.742778 0.328020 0.068 Uiso 1 1 calc R U . . .
C011 C 0.3970(3) 0.5508(2) 0.2667(2) 0.0524(8) Uani 1 1 d . . . . .
H011 H 0.408679 0.578976 0.200326 0.063 Uiso 1 1 calc R U . . .
C012 C 0.6591(3) 0.1912(2) 0.6381(2) 0.0500(8) Uani 1 1 d . . . . .
H012 H 0.729894 0.141632 0.649174 0.060 Uiso 1 1 calc R U . . .
C013 C 0.0414(3) 0.2739(3) 0.9228(2) 0.0631(9) Uani 1 1 d . . . . .
H01B H 0.063397 0.222354 0.891193 0.095 Uiso 1 1 calc R U . . .
H01C H -0.001376 0.242711 0.989852 0.095 Uiso 1 1 calc R U . . .
H01D H 0.117843 0.297822 0.916687 0.095 Uiso 1 1 calc R U . . .
C015 C -0.2881(3) 0.8675(3) 0.4690(3) 0.0608(9) Uani 1 1 d . . . . .
C017 C -0.0774(4) 0.4431(3) 0.9288(2) 0.0719(11) Uani 1 1 d . . . . .
H01E H -0.000534 0.467812 0.920773 0.108 Uiso 1 1 calc R U . . .
H01F H -0.116123 0.409359 0.996273 0.108 Uiso 1 1 calc R U . . .
H01G H -0.135955 0.501609 0.902822 0.108 Uiso 1 1 calc R U . . .
C018 C -0.1653(4) 0.3252(3) 0.8905(3) 0.0760(11) Uani 1 1 d . . . . .
H01I H -0.223696 0.382761 0.863031 0.114 Uiso 1 1 calc R U . . .
H01K H -0.204489 0.293461 0.958205 0.114 Uiso 1 1 calc R U . . .
H01L H -0.144150 0.273686 0.859079 0.114 Uiso 1 1 calc R U . . .
B019 B 0.3323(3) 0.4125(2) 0.5719(2) 0.0430(8) Uani 1 1 d . . . . .
C01B C -0.2556(3) 0.9694(3) 0.4596(3) 0.0809(12) Uani 1 1 d . . . . .
H01M H -0.226838 0.959929 0.513610 0.121 Uiso 1 1 calc R U . . .
H01N H -0.330031 1.021471 0.458245 0.121 Uiso 1 1 calc R U . . .
H01O H -0.188896 0.992578 0.400879 0.121 Uiso 1 1 calc R U . . .
C01C C -0.3331(4) 0.8854(3) 0.3832(3) 0.0909(14) Uani 1 1 d . . . . .
H01P H -0.269512 0.915673 0.324759 0.136 Uiso 1 1 calc R U . . .
H01Q H -0.411876 0.932671 0.385990 0.136 Uiso 1 1 calc R U . . .
H01R H -0.346614 0.819379 0.384412 0.136 Uiso 1 1 calc R U . . .
C01D C -0.3946(3) 0.8323(4) 0.5573(4) 0.1112(19) Uani 1 1 d . . . . .
H01S H -0.407264 0.762693 0.566781 0.167 Uiso 1 1 calc R U . . .
H01T H -0.471549 0.879998 0.550183 0.167 Uiso 1 1 calc R U . . .
H01U H -0.374089 0.831613 0.612042 0.167 Uiso 1 1 calc R U . . .
C01E C 1.0172(5) 0.1300(4) 0.2183(4) 0.0642(17) Uani 0.702(6) 1 d D . P B 1
H01V H 0.953811 0.083931 0.259862 0.096 Uiso 0.702(6) 1 calc R U P B 1
H01W H 1.094833 0.089458 0.193176 0.096 Uiso 0.702(6) 1 calc R U P B 1
H01X H 0.986572 0.181534 0.165899 0.096 Uiso 0.702(6) 1 calc R U P B 1
C01F C 1.1288(5) 0.2615(4) 0.2170(5) 0.0744(19) Uani 0.702(6) 1 d D . P B 1
H01Y H 1.090038 0.317509 0.171309 0.112 Uiso 0.702(6) 1 calc R U P B 1
H H 1.206726 0.228763 0.183116 0.112 Uiso 0.702(6) 1 calc R U P B 1
HA H 1.147424 0.289603 0.257270 0.112 Uiso 0.702(6) 1 calc R U P B 1
C01G C 1.0922(5) 0.1005(4) 0.3555(4) 0.0660(17) Uani 0.702(6) 1 d D . P B 1
H01Z H 1.104104 0.132032 0.396091 0.099 Uiso 0.702(6) 1 calc R U P B 1
HB H 1.172471 0.064224 0.328359 0.099 Uiso 0.702(6) 1 calc R U P B 1
HC H 1.031423 0.051343 0.393108 0.099 Uiso 0.702(6) 1 calc R U P B 1
C01M C 0.5648(9) 0.1952(6) 0.8713(5) 0.069(3) Uani 0.457(6) 1 d D . P C 1
H01 H 0.647861 0.217974 0.845200 0.104 Uiso 0.457(6) 1 calc R U P C 1
HD H 0.552555 0.152978 0.938158 0.104 Uiso 0.457(6) 1 calc R U P C 1
HE H 0.500284 0.255714 0.865503 0.104 Uiso 0.457(6) 1 calc R U P C 1
C01O C 0.4353(8) 0.0859(7) 0.8596(6) 0.082(3) Uani 0.457(6) 1 d D . P C 1
H1 H 0.364714 0.141304 0.862704 0.123 Uiso 0.457(6) 1 calc R U P C 1
HF H 0.432967 0.037704 0.923624 0.123 Uiso 0.457(6) 1 calc R U P C 1
HG H 0.429450 0.049009 0.821060 0.123 Uiso 0.457(6) 1 calc R U P C 1
C01P C 0.6673(9) 0.0445(7) 0.8188(6) 0.085(4) Uani 0.457(6) 1 d D . P C 1
H2 H 0.669661 0.006256 0.778744 0.128 Uiso 0.457(6) 1 calc R U P C 1
HH H 0.658664 -0.002647 0.883923 0.128 Uiso 0.457(6) 1 calc R U P C 1
HI H 0.745130 0.075077 0.795222 0.128 Uiso 0.457(6) 1 calc R U P C 1
C1 C 0.4360(7) 0.1553(5) 0.8938(4) 0.077(3) Uani 0.543(6) 1 d D . P C 2
H1A H 0.430372 0.226310 0.891297 0.115 Uiso 0.543(6) 1 calc R U P C 2
H1B H 0.441787 0.107335 0.956269 0.115 Uiso 0.543(6) 1 calc R U P C 2
H1C H 0.361067 0.147451 0.882273 0.115 Uiso 0.543(6) 1 calc R U P C 2
C01N C 0.6684(7) 0.1339(6) 0.8394(5) 0.082(3) Uani 0.543(6) 1 d D . P C 2
H3 H 0.743446 0.113300 0.793904 0.124 Uiso 0.543(6) 1 calc R U P C 2
HJ H 0.666818 0.086096 0.903379 0.124 Uiso 0.543(6) 1 calc R U P C 2
HK H 0.669687 0.204086 0.835878 0.124 Uiso 0.543(6) 1 calc R U P C 2
C2 C 0.5513(8) 0.0201(4) 0.8234(5) 0.070(2) Uani 0.543(6) 1 d D . P C 2
H2A H 0.473676 0.017432 0.812236 0.105 Uiso 0.543(6) 1 calc R U P C 2
H2B H 0.554460 -0.027657 0.886508 0.105 Uiso 0.543(6) 1 calc R U P C 2
H2C H 0.623495 0.000115 0.775681 0.105 Uiso 0.543(6) 1 calc R U P C 2
C3 C 1.1579(9) 0.2250(10) 0.2865(9) 0.065(4) Uani 0.298(6) 1 d D . P B 2
H3A H 1.154771 0.299925 0.254982 0.097 Uiso 0.298(6) 1 calc R U P B 2
H3B H 1.238449 0.190629 0.257471 0.097 Uiso 0.298(6) 1 calc R U P B 2
H3C H 1.148928 0.208161 0.353755 0.097 Uiso 0.298(6) 1 calc R U P B 2
C4 C 1.0898(11) 0.2117(9) 0.1618(6) 0.067(4) Uani 0.298(6) 1 d D . P B 2
H4A H 1.022067 0.208284 0.139515 0.101 Uiso 0.298(6) 1 d R U P B 2
H4B H 1.162517 0.162194 0.144925 0.101 Uiso 0.298(6) 1 d R U P B 2
H4C H 1.113417 0.281624 0.132025 0.101 Uiso 0.298(6) 1 d R U P B 2
C5 C 1.0664(11) 0.0702(6) 0.3161(8) 0.064(4) Uani 0.298(6) 1 d D . P B 2
H5A H 1.045678 0.049251 0.385106 0.095 Uiso 0.298(6) 1 calc R U P B 2
H5B H 1.154883 0.046204 0.290691 0.095 Uiso 0.298(6) 1 calc R U P B 2
H5C H 1.013848 0.039646 0.299309 0.095 Uiso 0.298(6) 1 calc R U P B 2
C0 C 0.5789(4) 0.3614(3) 0.1810(3) 0.0495(5) Uani 0.557(4) 1 d DG U P A 2
C01K C 0.5027(4) 0.4080(2) 0.1208(3) 0.0517(5) Uani 0.557(4) 1 d G U P A 2
H4 H 0.478921 0.480654 0.101746 0.062 Uiso 0.557(4) 1 calc R U P A 2
C01I C 0.4613(4) 0.3482(3) 0.0884(3) 0.0536(5) Uani 0.557(4) 1 d G U P A 2
H5 H 0.409171 0.380070 0.047270 0.064 Uiso 0.557(4) 1 calc R U P A 2
C6 C 0.4960(4) 0.2419(3) 0.1163(3) 0.0539(5) Uani 0.557(4) 1 d G U P A 2
H6 H 0.467723 0.201022 0.094135 0.065 Uiso 0.557(4) 1 calc R U P A 2
C8 C 0.5723(4) 0.1952(2) 0.1764(3) 0.0537(5) Uani 0.557(4) 1 d G U P A 2
H8 H 0.596026 0.122556 0.195476 0.064 Uiso 0.557(4) 1 calc R U P A 2
C7 C 0.6137(4) 0.2550(3) 0.2088(3) 0.0515(5) Uani 0.557(4) 1 d G U P A 2
H7 H 0.665778 0.223138 0.249953 0.062 Uiso 0.557(4) 1 calc R U P A 2
C9 C -0.1584(18) 0.0369(14) 1.1323(13) 0.286(15) Uani 0.5 1 d D U P D -1
H9A H -0.198192 -0.025651 1.171918 0.429 Uiso 0.5 1 calc R U P D -1
H9B H -0.221157 0.093258 1.109279 0.429 Uiso 0.5 1 calc R U P D -1
H9C H -0.122648 0.056318 1.169729 0.429 Uiso 0.5 1 calc R U P D -1
C10 C -0.0567(9) 0.0168(9) 1.0502(7) 0.137(5) Uani 0.5 1 d DG U P D -1
C15 C 0.0678(10) -0.0177(9) 1.0501(6) 0.113(4) Uani 0.5 1 d DG U P D -1
H15 H 0.091896 -0.032133 1.105419 0.135 Uiso 0.5 1 calc R U P D -1
C14 C 0.1570(9) -0.0311(10) 0.9692(8) 0.137(5) Uani 0.5 1 d DG U P D -1
H14 H 0.242096 -0.054640 0.969234 0.164 Uiso 0.5 1 calc R U P D -1
C13 C 0.1218(13) -0.0099(11) 0.8884(6) 0.159(7) Uani 0.5 1 d DG U P D -1
H13 H 0.182731 -0.019067 0.833080 0.191 Uiso 0.5 1 calc R U P D -1
C12 C -0.0027(14) 0.0246(11) 0.8884(7) 0.178(7) Uani 0.5 1 d DG U P D -1
H12 H -0.026835 0.039014 0.833110 0.213 Uiso 0.5 1 calc R U P D -1
C11 C -0.0920(10) 0.0379(10) 0.9693(9) 0.157(6) Uani 0.5 1 d DG U P D -1
H11 H -0.177037 0.061521 0.969294 0.188 Uiso 0.5 1 calc R U P D -1

loop_
_atom_site_aniso_label
_atom_site_aniso_U_11
_atom_site_aniso_U_22
_atom_site_aniso_U_33
_atom_site_aniso_U_23
_atom_site_aniso_U_13
_atom_site_aniso_U_12
P001 0.0476(4) 0.0550(4) 0.0388(4) -0.0197(3) -0.0267(3) 0.0071(3)
S002 0.0531(5) 0.0558(5) 0.0436(5) -0.0173(4) -0.0231(4) 0.0052(4)
N003 0.0458(14) 0.0464(13) 0.0361(14) -0.0103(11) -0.0227(11) 0.0092(11)
N004 0.0543(14) 0.0437(13) 0.0407(14) -0.0248(11) -0.0326(12) 0.0168(11)
C005 0.0517(17) 0.0410(15) 0.0417(17) -0.0192(13) -0.0321(14) 0.0110(13)
C006 0.0452(16) 0.0552(17) 0.0362(16) -0.0151(13) -0.0240(13) 0.0032(13)
C007 0.0527(7) 0.0619(7) 0.0423(7) -0.0226(6) -0.0239(6) 0.0020(6)
C016 0.0548(8) 0.0635(8) 0.0435(8) -0.0234(7) -0.0222(7) 0.0004(7)
C01A 0.0566(9) 0.0651(8) 0.0448(9) -0.0233(7) -0.0213(8) -0.0005(8)
C014 0.0567(9) 0.0659(9) 0.0456(9) -0.0232(8) -0.0218(8) -0.0006(8)
C01H 0.0558(9) 0.0655(9) 0.0449(9) -0.0232(8) -0.0229(8) 0.0006(8)
C01J 0.0546(8) 0.0639(8) 0.0437(8) -0.0229(7) -0.0234(7) 0.0013(7)
C008 0.0525(18) 0.0401(15) 0.0352(16) -0.0126(12) -0.0238(14) 0.0077(13)
C009 0.0608(19) 0.0475(16) 0.0543(19) -0.0314(15) -0.0401(16) 0.0204(14)
C00A 0.0533(18) 0.0472(16) 0.0501(19) -0.0291(14) -0.0297(15) 0.0090(13)
C00B 0.0520(17) 0.0396(15) 0.0382(16) -0.0181(13) -0.0284(14) 0.0099(13)
C00C 0.0442(16) 0.0449(16) 0.0383(16) -0.0122(13) -0.0225(13) 0.0067(13)
C00D 0.0511(17) 0.0437(15) 0.0440(17) -0.0261(13) -0.0308(14) 0.0137(13)
C00E 0.0544(18) 0.0417(16) 0.0409(17) -0.0140(13) -0.0252(14) 0.0081(13)
C00F 0.0469(17) 0.0504(17) 0.0444(18) -0.0105(14) -0.0222(15) 0.0041(14)
C00G 0.0645(19) 0.0428(15) 0.0411(17) -0.0245(13) -0.0364(15) 0.0175(14)
C00H 0.0480(17) 0.0466(16) 0.0371(16) -0.0189(13) -0.0245(13) 0.0066(13)
C00I 0.066(2) 0.0400(15) 0.0374(17) -0.0172(13) -0.0306(15) 0.0113(14)
C00J 0.0665(19) 0.0406(15) 0.0405(17) -0.0259(13) -0.0340(15) 0.0181(14)
C00K 0.0621(18) 0.0395(15) 0.0375(16) -0.0189(13) -0.0301(14) 0.0114(13)
C00L 0.0480(17) 0.0510(17) 0.0448(17) -0.0239(14) -0.0235(14) 0.0055(13)
C00M 0.0577(18) 0.0421(15) 0.0444(17) -0.0263(13) -0.0347(15) 0.0149(13)
C00N 0.0570(19) 0.0474(17) 0.0396(17) -0.0194(14) -0.0195(14) 0.0038(14)
C00O 0.0455(17) 0.0474(17) 0.0458(18) -0.0078(14) -0.0246(15) 0.0041(13)
C00P 0.0630(19) 0.0418(15) 0.0489(18) -0.0282(14) -0.0385(15) 0.0190(13)
C00Q 0.068(2) 0.0462(16) 0.0426(17) -0.0267(14) -0.0349(15) 0.0208(14)
C00R 0.0596(19) 0.0433(16) 0.0394(17) -0.0196(13) -0.0244(14) 0.0053(14)
C00S 0.0422(18) 0.0535(19) 0.064(2) -0.0058(16) -0.0270(17) 0.0021(14)
C00T 0.0415(17) 0.0607(19) 0.0384(17) -0.0043(14) -0.0226(14) 0.0074(14)
C00U 0.051(2) 0.0529(19) 0.063(2) 0.0026(16) -0.0296(18) 0.0032(15)
C00V 0.061(2) 0.0530(18) 0.056(2) -0.0336(16) -0.0289(17) 0.0184(16)
C00W 0.073(2) 0.0472(17) 0.0419(18) -0.0196(14) -0.0359(17) 0.0206(16)
C00X 0.066(2) 0.0486(17) 0.0383(17) -0.0141(14) -0.0262(15) 0.0025(15)
C00Y 0.075(2) 0.0412(16) 0.0469(18) -0.0254(14) -0.0433(16) 0.0209(14)
C00Z 0.0461(18) 0.0509(18) 0.058(2) -0.0075(15) -0.0260(16) 0.0068(14)
C010 0.0498(18) 0.0548(19) 0.050(2) -0.0012(15) -0.0260(15) 0.0069(15)
C011 0.0466(18) 0.069(2) 0.0359(17) -0.0064(15) -0.0249(14) 0.0020(15)
C012 0.069(2) 0.0453(17) 0.0489(19) -0.0267(14) -0.0408(16) 0.0229(15)
C013 0.085(3) 0.060(2) 0.046(2) -0.0108(16) -0.0357(18) -0.0001(18)
C015 0.0437(18) 0.0495(19) 0.077(3) 0.0008(17) -0.0342(18) 0.0027(14)
C017 0.099(3) 0.074(2) 0.044(2) -0.0302(18) -0.020(2) 0.003(2)
C018 0.080(3) 0.089(3) 0.055(2) 0.002(2) -0.039(2) -0.017(2)
B019 0.063(2) 0.0361(17) 0.0414(19) -0.0213(15) -0.0339(17) 0.0154(15)
C01B 0.060(2) 0.072(3) 0.122(4) -0.038(2) -0.050(2) 0.0154(19)
C01C 0.080(3) 0.078(3) 0.130(4) -0.016(3) -0.079(3) 0.003(2)
C01D 0.048(2) 0.090(3) 0.119(4) 0.020(3) -0.014(2) 0.017(2)
C01E 0.083(4) 0.062(3) 0.051(3) -0.037(3) -0.016(3) 0.010(3)
C01F 0.045(3) 0.071(4) 0.099(5) -0.042(3) -0.004(3) 0.004(3)
C01G 0.062(3) 0.075(4) 0.064(3) -0.043(3) -0.031(3) 0.036(3)
C01M 0.108(8) 0.068(5) 0.038(4) -0.024(4) -0.043(4) 0.018(5)
C01O 0.116(8) 0.071(6) 0.057(5) -0.010(4) -0.052(5) 0.012(5)
C01P 0.114(8) 0.076(6) 0.046(5) -0.026(4) -0.042(5) 0.056(6)
C1 0.103(6) 0.068(5) 0.044(4) -0.022(3) -0.035(4) 0.039(4)
C01N 0.110(6) 0.084(6) 0.052(4) 0.010(4) -0.056(5) -0.018(5)
C2 0.099(6) 0.049(4) 0.059(4) -0.019(3) -0.029(4) 0.007(4)
C3 0.036(6) 0.082(9) 0.088(11) -0.041(8) -0.025(6) 0.005(6)
C4 0.066(8) 0.083(9) 0.044(7) -0.033(7) -0.015(6) 0.025(7)
C5 0.065(8) 0.052(7) 0.060(9) -0.032(6) 0.011(6) -0.004(6)
C0 0.0527(7) 0.0619(7) 0.0422(7) -0.0226(6) -0.0239(6) 0.0020(6)
C01K 0.0545(8) 0.0641(8) 0.0438(8) -0.0228(7) -0.0234(7) 0.0013(7)
C01I 0.0559(9) 0.0660(8) 0.0451(9) -0.0229(7) -0.0227(8) 0.0004(8)
C6 0.0567(9) 0.0661(8) 0.0456(9) -0.0233(7) -0.0220(8) -0.0009(8)
C8 0.0568(9) 0.0651(8) 0.0451(9) -0.0233(7) -0.0210(7) -0.0006(8)
C7 0.0547(8) 0.0636(8) 0.0436(8) -0.0233(7) -0.0221(7) 0.0005(7)
C9 0.245(19) 0.23(3) 0.206(16) 0.014(18) 0.040(16) -0.024(19)
C10 0.142(10) 0.087(8) 0.168(11) 0.008(10) -0.075(8) -0.032(8)
C15 0.155(9) 0.077(8) 0.115(8) 0.013(7) -0.092(7) -0.027(8)
C14 0.185(13) 0.093(8) 0.125(9) 0.005(9) -0.064(8) -0.042(9)
C13 0.207(16) 0.143(14) 0.135(12) -0.048(12) -0.058(12) -0.019(13)
C12 0.219(16) 0.137(12) 0.211(14) -0.056(14) -0.111(13) -0.012(13)
C11 0.180(14) 0.101(11) 0.203(14) -0.001(14) -0.113(11) -0.038(11)

loop_
_atom_type_symbol
_atom_type_description
_atom_type_scat_dispersion_real
_atom_type_scat_dispersion_imag
_atom_type_scat_source
C C 0.0137 0.0067 'International Tables Vol C Tables 4.2.6.8 and 6.1.1.4'
H H 0.0000 0.0000 'International Tables Vol C Tables 4.2.6.8 and 6.1.1.4'
B B 0.0070 0.0029 'International Tables Vol C Tables 4.2.6.8 and 6.1.1.4'
N N 0.0241 0.0134 'International Tables Vol C Tables 4.2.6.8 and 6.1.1.4'
P P 0.2543 0.3332 'International Tables Vol C Tables 4.2.6.8 and 6.1.1.4'
S S 0.2925 0.4295 'International Tables Vol C Tables 4.2.6.8 and 6.1.1.4'

loop_
_geom_angle_atom_site_label_1
_geom_angle_atom_site_label_2
_geom_angle_atom_site_label_3
_geom_angle
_geom_angle_site_symmetry_1
_geom_angle_site_symmetry_3
_geom_angle_publ_flag
C006 P001 S002 114.35(11) . . ?
C006 P001 C007 108.51(19) . . ?
C006 P001 C0 102.35(16) . . ?
C007 P001 S002 109.41(17) . . ?
C00H P001 S002 117.89(11) . . ?
C00H P001 C006 102.15(13) . . ?
C00H P001 C007 103.67(19) . . ?
C00H P001 C0 104.97(16) . . ?
C0 P001 S002 113.35(14) . . ?
C008 N003 C00O 107.1(2) . . ?
C00C N003 C008 121.7(2) . . ?
C00C N003 C00O 131.0(2) . . ?
C005 N004 C00D 126.0(2) . . ?
C005 N004 C00G 125.1(2) . . ?
C00G N004 C00D 108.9(2) . . ?
N004 C005 C006 119.5(2) . . ?
N004 C005 C00B 116.7(2) . . ?
C006 C005 C00B 123.8(2) . . ?
C005 C006 P001 125.5(2) . . ?
C011 C006 P001 118.1(2) . . ?
C011 C006 C005 116.4(3) . . ?
C016 C007 P001 116.6(3) . . ?
C016 C007 C01J 120.0 . . ?
C01J C007 P001 123.0(3) . . ?
C007 C016 H016 120.0 . . ?
C007 C016 C01A 120.0 . . ?
C01A C016 H016 120.0 . . ?
C016 C01A H01A 120.0 . . ?
C014 C01A C016 120.0 . . ?
C014 C01A H01A 120.0 . . ?
C01A C014 H014 120.0 . . ?
C01A C014 C01H 120.0 . . ?
C01H C014 H014 120.0 . . ?
C014 C01H H01H 120.0 . . ?
C01J C01H C014 120.0 . . ?
C01J C01H H01H 120.0 . . ?
C007 C01J H01J 120.0 . . ?
C01H C01J C007 120.0 . . ?
C01H C01J H01J 120.0 . . ?
C00E C008 N003 110.2(2) . . ?
C00K C008 N003 125.7(3) . . ?
C00K C008 C00E 124.1(3) . . ?
C00A C009 H009 119.6 . . ?
C00M C009 H009 119.6 . . ?
C00M C009 C00A 120.7(2) . . ?
C009 C00A C00V 121.9(2) . . ?
C00L C00A C009 118.7(3) . . ?
C00L C00A C00V 119.3(3) . . ?
C005 C00B B019 121.5(2) . . ?
C00C C00B C005 116.1(2) . . ?
C00C C00B B019 122.2(3) . . ?
N003 C00C C00B 118.1(2) . . ?
N003 C00C C00T 121.0(2) . . ?
C00T C00C C00B 120.8(3) . . ?
N004 C00D C00M 109.2(2) . . ?
C00H C00D N004 127.7(2) . . ?
C00H C00D C00M 123.1(3) . . ?
C008 C00E C00F 106.5(3) . . ?
C00N C00E C008 118.4(3) . . ?
C00N C00E C00F 135.0(3) . . ?
C00O C00F C00E 107.5(3) . . ?
C00Z C00F C00E 132.6(3) . . ?
C00Z C00F C00O 119.7(3) . . ?
N004 C00G C00P 108.5(3) . . ?
C00J C00G N004 125.0(2) . . ?
C00J C00G C00P 126.5(3) . . ?
C00D C00H P001 118.9(2) . . ?
C00D C00H C00L 117.0(2) . . ?
C00L C00H P001 123.8(2) . . ?
C00K C00I H00I 118.0 . . ?
C00R C00I H00I 118.0 . . ?
C00R C00I C00K 124.0(3) . . ?
C00G C00J C00Q 113.5(2) . . ?
C00G C00J B019 115.4(2) . . ?
C00Q C00J B019 130.9(3) . . ?
C008 C00K C00I 114.4(3) . . ?
C008 C00K B019 116.0(3) . . ?
C00I C00K B019 129.6(2) . . ?
C00A C00L C00H 122.3(3) . . ?
C00A C00L H00L 118.9 . . ?
C00H C00L H00L 118.9 . . ?
C009 C00M C00D 118.2(3) . . ?
C009 C00M C00P 135.8(2) . . ?
C00D C00M C00P 105.9(2) . . ?
C00E C00N H00N 119.6 . . ?
C00E C00N C00R 120.9(3) . . ?
C00R C00N H00N 119.6 . . ?
C00F C00O N003 108.4(2) . . ?
C010 C00O N003 131.2(3) . . ?
C010 C00O C00F 120.3(3) . . ?
C00G C00P C00M 107.4(2) . . ?
C012 C00P C00G 116.8(3) . . ?
C012 C00P C00M 135.7(2) . . ?
C00J C00Q H00Q 118.2 . . ?
C00Y C00Q C00J 123.6(3) . . ?
C00Y C00Q H00Q 118.2 . . ?
C00I C00R C00N 118.2(3) . . ?
C00I C00R C00X 122.0(2) . . ?
C00N C00R C00X 119.8(3) . . ?
C00U C00S C015 119.4(3) . . ?
C00Z C00S C00U 117.7(3) . . ?
C00Z C00S C015 122.8(3) . . ?
C00C C00T H00T 119.9 . . ?
C011 C00T C00C 120.3(3) . . ?
C011 C00T H00T 119.9 . . ?
C00S C00U H00U 118.4 . . ?
C010 C00U C00S 123.3(3) . . ?
C010 C00U H00U 118.4 . . ?
C00A C00V C01E 105.7(3) . . ?
C00A C00V C01G 109.6(3) . . ?
C00A C00V C3 111.0(4) . . ?
C00A C00V C4 117.7(4) . . ?
C01F C00V C00A 109.1(3) . . ?
C01F C00V C01E 113.0(4) . . ?
C01F C00V C01G 112.3(4) . . ?
C01G C00V C01E 106.9(3) . . ?
C4 C00V C3 98.3(6) . . ?
C5 C00V C00A 117.7(5) . . ?
C5 C00V C3 104.3(6) . . ?
C5 C00V C4 105.4(6) . . ?
C00Y C00W C1 114.4(3) . . ?
C00Y C00W C2 107.5(3) . . ?
C01M C00W C00Y 108.9(4) . . ?
C01M C00W C01P 106.9(5) . . ?
C01O C00W C00Y 107.5(4) . . ?
C01O C00W C01M 111.4(5) . . ?
C01O C00W C01P 110.3(5) . . ?
C01P C00W C00Y 111.8(4) . . ?
C01N C00W C00Y 110.8(4) . . ?
C01N C00W C1 109.0(4) . . ?
C01N C00W C2 109.6(4) . . ?
C2 C00W C1 105.3(5) . . ?
C00R C00X C013 112.7(3) . . ?
C00R C00X C017 109.6(3) . . ?
C00R C00X C018 109.8(3) . . ?
C013 C00X C018 107.7(3) . . ?
C017 C00X C013 107.3(3) . . ?
C017 C00X C018 109.7(3) . . ?
C00Q C00Y C00W 120.2(3) . . ?
C012 C00Y C00Q 118.9(3) . . ?
C012 C00Y C00W 120.8(2) . . ?
C00F C00Z H00Z 119.6 . . ?
C00S C00Z C00F 120.9(3) . . ?
C00S C00Z H00Z 119.6 . . ?
C00O C010 C00U 118.0(3) . . ?
C00O C010 H010 121.0 . . ?
C00U C010 H010 121.0 . . ?
C006 C011 H011 118.7 . . ?
C00T C011 C006 122.5(3) . . ?
C00T C011 H011 118.7 . . ?
C00P C012 C00Y 120.6(3) . . ?
C00P C012 H012 119.7 . . ?
C00Y C012 H012 119.7 . . ?
C00X C013 H01B 109.5 . . ?
C00X C013 H01C 109.5 . . ?
C00X C013 H01D 109.5 . . ?
H01B C013 H01C 109.5 . . ?
H01B C013 H01D 109.5 . . ?
H01C C013 H01D 109.5 . . ?
C00S C015 C01C 109.8(3) . . ?
C01B C015 C00S 109.4(3) . . ?
C01B C015 C01C 108.0(3) . . ?
C01D C015 C00S 111.5(3) . . ?
C01D C015 C01B 110.4(4) . . ?
C01D C015 C01C 107.7(3) . . ?
C00X C017 H01E 109.5 . . ?
C00X C017 H01F 109.5 . . ?
C00X C017 H01G 109.5 . . ?
H01E C017 H01F 109.5 . . ?
H01E C017 H01G 109.5 . . ?
H01F C017 H01G 109.5 . . ?
C00X C018 H01I 109.5 . . ?
C00X C018 H01K 109.5 . . ?
C00X C018 H01L 109.5 . . ?
H01I C018 H01K 109.5 . . ?
H01I C018 H01L 109.5 . . ?
H01K C018 H01L 109.5 . . ?
C00B B019 C00J 116.0(3) . . ?
C00K B019 C00B 114.6(2) . . ?
C00K B019 C00J 129.3(3) . . ?
C015 C01B H01M 109.5 . . ?
C015 C01B H01N 109.5 . . ?
C015 C01B H01O 109.5 . . ?
H01M C01B H01N 109.5 . . ?
H01M C01B H01O 109.5 . . ?
H01N C01B H01O 109.5 . . ?
C015 C01C H01P 109.5 . . ?
C015 C01C H01Q 109.5 . . ?
C015 C01C H01R 109.5 . . ?
H01P C01C H01Q 109.5 . . ?
H01P C01C H01R 109.5 . . ?
H01Q C01C H01R 109.5 . . ?
C015 C01D H01S 109.5 . . ?
C015 C01D H01T 109.5 . . ?
C015 C01D H01U 109.5 . . ?
H01S C01D H01T 109.5 . . ?
H01S C01D H01U 109.5 . . ?
H01T C01D H01U 109.5 . . ?
C00V C01E H01V 109.5 . . ?
C00V C01E H01W 109.5 . . ?
C00V C01E H01X 109.5 . . ?
H01V C01E H01W 109.5 . . ?
H01V C01E H01X 109.5 . . ?
H01W C01E H01X 109.5 . . ?
C00V C01F H01Y 109.5 . . ?
C00V C01F H 109.5 . . ?
C00V C01F HA 109.5 . . ?
H01Y C01F H 109.5 . . ?
H01Y C01F HA 109.5 . . ?
H C01F HA 109.5 . . ?
C00V C01G H01Z 109.5 . . ?
C00V C01G HB 109.5 . . ?
C00V C01G HC 109.5 . . ?
H01Z C01G HB 109.5 . . ?
H01Z C01G HC 109.5 . . ?
HB C01G HC 109.5 . . ?
C00W C01M H01 109.5 . . ?
C00W C01M HD 109.5 . . ?
C00W C01M HE 109.5 . . ?
H01 C01M HD 109.5 . . ?
H01 C01M HE 109.5 . . ?
HD C01M HE 109.5 . . ?
C00W C01O H1 109.5 . . ?
C00W C01O HF 109.5 . . ?
C00W C01O HG 109.5 . . ?
H1 C01O HF 109.5 . . ?
H1 C01O HG 109.5 . . ?
HF C01O HG 109.5 . . ?
C00W C01P H2 109.5 . . ?
C00W C01P HH 109.5 . . ?
C00W C01P HI 109.5 . . ?
H2 C01P HH 109.5 . . ?
H2 C01P HI 109.5 . . ?
HH C01P HI 109.5 . . ?
C00W C1 H1A 109.5 . . ?
C00W C1 H1B 109.5 . . ?
C00W C1 H1C 109.5 . . ?
H1A C1 H1B 109.5 . . ?
H1A C1 H1C 109.5 . . ?
H1B C1 H1C 109.5 . . ?
C00W C01N H3 109.5 . . ?
C00W C01N HJ 109.5 . . ?
C00W C01N HK 109.5 . . ?
H3 C01N HJ 109.5 . . ?
H3 C01N HK 109.5 . . ?
HJ C01N HK 109.5 . . ?
C00W C2 H2A 109.5 . . ?
C00W C2 H2B 109.5 . . ?
C00W C2 H2C 109.5 . . ?
H2A C2 H2B 109.5 . . ?
H2A C2 H2C 109.5 . . ?
H2B C2 H2C 109.5 . . ?
C00V C3 H3A 109.5 . . ?
C00V C3 H3B 109.5 . . ?
C00V C3 H3C 109.5 . . ?
H3A C3 H3B 109.5 . . ?
H3A C3 H3C 109.5 . . ?
H3B C3 H3C 109.5 . . ?
C00V C4 H4A 110.0 . . ?
C00V C4 H4B 109.8 . . ?
C00V C4 H4C 108.6 . . ?
H4A C4 H4B 109.4 . . ?
H4A C4 H4C 109.5 . . ?
H4B C4 H4C 109.5 . . ?
C00V C5 H5A 109.5 . . ?
C00V C5 H5B 109.5 . . ?
C00V C5 H5C 109.5 . . ?
H5A C5 H5B 109.5 . . ?
H5A C5 H5C 109.5 . . ?
H5B C5 H5C 109.5 . . ?
C01K C0 P001 116.8(2) . . ?
C01K C0 C7 120.0 . . ?
C7 C0 P001 123.2(2) . . ?
C0 C01K H4 120.0 . . ?
C0 C01K C01I 120.0 . . ?
C01I C01K H4 120.0 . . ?
C01K C01I H5 120.0 . . ?
C6 C01I C01K 120.0 . . ?
C6 C01I H5 120.0 . . ?
C01I C6 H6 120.0 . . ?
C01I C6 C8 120.0 . . ?
C8 C6 H6 120.0 . . ?
C6 C8 H8 120.0 . . ?
C7 C8 C6 120.0 . . ?
C7 C8 H8 120.0 . . ?
C0 C7 H7 120.0 . . ?
C8 C7 C0 120.0 . . ?
C8 C7 H7 120.0 . . ?
H9A C9 H9B 109.5 . . ?
H9A C9 H9C 109.5 . . ?
H9B C9 H9C 109.5 . . ?
C10 C9 H9A 109.5 . . ?
C10 C9 H9B 109.5 . . ?
C10 C9 H9C 109.5 . . ?
C15 C10 C9 124.0(10) . . ?
C15 C10 C11 120.0 . . ?
C11 C10 C9 116.0(10) . . ?
C10 C15 H15 120.0 . . ?
C10 C15 C14 120.0 . . ?
C14 C15 H15 120.0 . . ?
C15 C14 H14 120.0 . . ?
C15 C14 C13 120.0 . . ?
C13 C14 H14 120.0 . . ?
C14 C13 H13 120.0 . . ?
C12 C13 C14 120.0 . . ?
C12 C13 H13 120.0 . . ?
C13 C12 H12 120.0 . . ?
C11 C12 C13 120.0 . . ?
C11 C12 H12 120.0 . . ?
C10 C11 H11 120.0 . . ?
C12 C11 C10 120.0 . . ?
C12 C11 H11 120.0 . . ?

loop_
_geom_bond_atom_site_label_1
_geom_bond_atom_site_label_2
_geom_bond_distance
_geom_bond_site_symmetry_2
_geom_bond_publ_flag
P001 S002 1.9441(12) . ?
P001 C006 1.796(3) . ?
P001 C007 1.846(4) . ?
P001 C00H 1.794(3) . ?
P001 C0 1.817(3) . ?
N003 C008 1.401(3) . ?
N003 C00C 1.386(3) . ?
N003 C00O 1.423(3) . ?
N004 C005 1.385(3) . ?
N004 C00D 1.393(3) . ?
N004 C00G 1.387(3) . ?
C005 C006 1.401(4) . ?
C005 C00B 1.422(4) . ?
C006 C011 1.398(4) . ?
C007 C016 1.3900 . ?
C007 C01J 1.3900 . ?
C016 H016 0.9500 . ?
C016 C01A 1.3900 . ?
C01A H01A 0.9500 . ?
C01A C014 1.3900 . ?
C014 H014 0.9500 . ?
C014 C01H 1.3900 . ?
C01H H01H 0.9500 . ?
C01H C01J 1.3900 . ?
C01J H01J 0.9500 . ?
C008 C00E 1.399(4) . ?
C008 C00K 1.392(4) . ?
C009 H009 0.9500 . ?
C009 C00A 1.407(4) . ?
C009 C00M 1.386(4) . ?
C00A C00L 1.396(4) . ?
C00A C00V 1.532(4) . ?
C00B C00C 1.414(3) . ?
C00B B019 1.546(4) . ?
C00C C00T 1.400(4) . ?
C00D C00H 1.381(4) . ?
C00D C00M 1.410(3) . ?
C00E C00F 1.449(4) . ?
C00E C00N 1.379(4) . ?
C00F C00O 1.411(4) . ?
C00F C00Z 1.401(4) . ?
C00G C00J 1.383(4) . ?
C00G C00P 1.408(4) . ?
C00H C00L 1.399(4) . ?
C00I H00I 0.9500 . ?
C00I C00K 1.414(4) . ?
C00I C00R 1.384(4) . ?
C00J C00Q 1.408(4) . ?
C00J B019 1.549(4) . ?
C00K B019 1.537(5) . ?
C00L H00L 0.9500 . ?
C00M C00P 1.453(4) . ?
C00N H00N 0.9500 . ?
C00N C00R 1.401(4) . ?
C00O C010 1.389(4) . ?
C00P C012 1.395(4) . ?
C00Q H00Q 0.9500 . ?
C00Q C00Y 1.406(4) . ?
C00R C00X 1.528(4) . ?
C00S C00U 1.396(5) . ?
C00S C00Z 1.385(4) . ?
C00S C015 1.540(4) . ?
C00T H00T 0.9500 . ?
C00T C011 1.368(4) . ?
C00U H00U 0.9500 . ?
C00U C010 1.393(4) . ?
C00V C01E 1.551(5) . ?
C00V C01F 1.454(6) . ?
C00V C01G 1.539(5) . ?
C00V C3 1.644(9) . ?
C00V C4 1.619(8) . ?
C00V C5 1.495(9) . ?
C00W C00Y 1.543(4) . ?
C00W C01M 1.538(7) . ?
C00W C01O 1.483(8) . ?
C00W C01P 1.542(6) . ?
C00W C1 1.559(6) . ?
C00W C01N 1.486(7) . ?
C00W C2 1.544(6) . ?
C00X C013 1.531(4) . ?
C00X C017 1.531(4) . ?
C00X C018 1.533(5) . ?
C00Y C012 1.398(4) . ?
C00Z H00Z 0.9500 . ?
C010 H010 0.9500 . ?
C011 H011 0.9500 . ?
C012 H012 0.9500 . ?
C013 H01B 0.9800 . ?
C013 H01C 0.9800 . ?
C013 H01D 0.9800 . ?
C015 C01B 1.523(5) . ?
C015 C01C 1.541(5) . ?
C015 C01D 1.515(5) . ?
C017 H01E 0.9800 . ?
C017 H01F 0.9800 . ?
C017 H01G 0.9800 . ?
C018 H01I 0.9800 . ?
C018 H01K 0.9800 . ?
C018 H01L 0.9800 . ?
C01B H01M 0.9800 . ?
C01B H01N 0.9800 . ?
C01B H01O 0.9800 . ?
C01C H01P 0.9800 . ?
C01C H01Q 0.9800 . ?
C01C H01R 0.9800 . ?
C01D H01S 0.9800 . ?
C01D H01T 0.9800 . ?
C01D H01U 0.9800 . ?
C01E H01V 0.9800 . ?
C01E H01W 0.9800 . ?
C01E H01X 0.9800 . ?
C01F H01Y 0.9800 . ?
C01F H 0.9800 . ?
C01F HA 0.9800 . ?
C01G H01Z 0.9800 . ?
C01G HB 0.9800 . ?
C01G HC 0.9800 . ?
C01M H01 0.9800 . ?
C01M HD 0.9800 . ?
C01M HE 0.9800 . ?
C01O H1 0.9800 . ?
C01O HF 0.9800 . ?
C01O HG 0.9800 . ?
C01P H2 0.9800 . ?
C01P HH 0.9800 . ?
C01P HI 0.9800 . ?
C1 H1A 0.9800 . ?
C1 H1B 0.9800 . ?
C1 H1C 0.9800 . ?
C01N H3 0.9800 . ?
C01N HJ 0.9800 . ?
C01N HK 0.9800 . ?
C2 H2A 0.9800 . ?
C2 H2B 0.9800 . ?
C2 H2C 0.9800 . ?
C3 H3A 0.9800 . ?
C3 H3B 0.9800 . ?
C3 H3C 0.9800 . ?
C4 H4A 0.9800 . ?
C4 H4B 0.9801 . ?
C4 H4C 0.9800 . ?
C5 H5A 0.9800 . ?
C5 H5B 0.9800 . ?
C5 H5C 0.9800 . ?
C0 C01K 1.3900 . ?
C0 C7 1.3900 . ?
C01K H4 0.9500 . ?
C01K C01I 1.3900 . ?
C01I H5 0.9500 . ?
C01I C6 1.3900 . ?
C6 H6 0.9500 . ?
C6 C8 1.3900 . ?
C8 H8 0.9500 . ?
C8 C7 1.3900 . ?
C7 H7 0.9500 . ?
C9 H9A 0.9800 . ?
C9 H9B 0.9800 . ?
C9 H9C 0.9800 . ?
C9 C10 1.494(14) . ?
C10 C15 1.3900 . ?
C10 C11 1.3900 . ?
C15 H15 0.9500 . ?
C15 C14 1.3900 . ?
C14 H14 0.9500 . ?
C14 C13 1.3900 . ?
C13 H13 0.9500 . ?
C13 C12 1.3900 . ?
C12 H12 0.9500 . ?
C12 C11 1.3900 . ?
C11 H11 0.9500 . ?

loop_
_geom_torsion_atom_site_label_1
_geom_torsion_atom_site_label_2
_geom_torsion_atom_site_label_3
_geom_torsion_atom_site_label_4
_geom_torsion
_geom_torsion_site_symmetry_1
_geom_torsion_site_symmetry_2
_geom_torsion_site_symmetry_3
_geom_torsion_site_symmetry_4
_geom_torsion_publ_flag
P001 C006 C011 C00T 178.3(3) . . . . ?
P001 C007 C016 C01A 173.1(3) . . . . ?
P001 C007 C01J C01H -172.6(4) . . . . ?
P001 C00H C00L C00A -172.0(2) . . . . ?
P001 C0 C01K C01I 178.2(3) . . . . ?
P001 C0 C7 C8 -178.1(3) . . . . ?
S002 P001 C006 C005 -133.6(2) . . . . ?
S002 P001 C006 C011 49.1(3) . . . . ?
S002 P001 C007 C016 160.5(2) . . . . ?
S002 P001 C007 C01J -26.6(3) . . . . ?
S002 P001 C00H C00D 132.4(2) . . . . ?
S002 P001 C00H C00L -53.8(3) . . . . ?
S002 P001 C0 C01K -49.0(2) . . . . ?
S002 P001 C0 C7 129.1(2) . . . . ?
N003 C008 C00E C00F -3.4(3) . . . . ?
N003 C008 C00E C00N 178.1(3) . . . . ?
N003 C008 C00K C00I -178.4(3) . . . . ?
N003 C008 C00K B019 1.6(4) . . . . ?
N003 C00C C00T C011 -179.8(3) . . . . ?
N003 C00O C010 C00U -175.4(3) . . . . ?
N004 C005 C006 P001 2.3(4) . . . . ?
N004 C005 C006 C011 179.7(3) . . . . ?
N004 C005 C00B C00C 178.7(2) . . . . ?
N004 C005 C00B B019 -5.9(4) . . . . ?
N004 C00D C00H P001 -5.4(4) . . . . ?
N004 C00D C00H C00L -179.6(3) . . . . ?
N004 C00D C00M C009 178.9(2) . . . . ?
N004 C00D C00M C00P 0.6(3) . . . . ?
N004 C00G C00J C00Q 178.9(3) . . . . ?
N004 C00G C00J B019 3.4(4) . . . . ?
N004 C00G C00P C00M 0.4(3) . . . . ?
N004 C00G C00P C012 -176.5(3) . . . . ?
C005 N004 C00D C00H 1.5(5) . . . . ?
C005 N004 C00D C00M -177.5(2) . . . . ?
C005 N004 C00G C00J -2.3(5) . . . . ?
C005 N004 C00G C00P 177.1(2) . . . . ?
C005 C006 C011 C00T 0.8(5) . . . . ?
C005 C00B C00C N003 -179.6(2) . . . . ?
C005 C00B C00C C00T 2.6(4) . . . . ?
C005 C00B B019 C00J 7.0(4) . . . . ?
C005 C00B B019 C00K -169.2(2) . . . . ?
C006 P001 C007 C016 -74.1(3) . . . . ?
C006 P001 C007 C01J 98.8(3) . . . . ?
C006 P001 C00H C00D 6.2(3) . . . . ?
C006 P001 C00H C00L 180.0(2) . . . . ?
C006 P001 C0 C01K 74.7(2) . . . . ?
C006 P001 C0 C7 -107.2(3) . . . . ?
C006 C005 C00B C00C -1.6(4) . . . . ?
C006 C005 C00B B019 173.9(3) . . . . ?
C007 P001 C006 C005 104.0(3) . . . . ?
C007 P001 C006 C011 -73.3(3) . . . . ?
C007 P001 C00H C00D -106.6(3) . . . . ?
C007 P001 C00H C00L 67.2(3) . . . . ?
C007 C016 C01A C014 0.0 . . . . ?
C016 C007 C01J C01H 0.0 . . . . ?
C016 C01A C014 C01H 0.0 . . . . ?
C01A C014 C01H C01J 0.0 . . . . ?
C014 C01H C01J C007 0.0 . . . . ?
C01J C007 C016 C01A 0.0 . . . . ?
C008 N003 C00C C00B -13.3(4) . . . . ?
C008 N003 C00C C00T 164.5(3) . . . . ?
C008 N003 C00O C00F -4.9(3) . . . . ?
C008 N003 C00O C010 169.7(3) . . . . ?
C008 C00E C00F C00O 0.2(3) . . . . ?
C008 C00E C00F C00Z -174.6(3) . . . . ?
C008 C00E C00N C00R 0.2(4) . . . . ?
C008 C00K B019 C00B -8.9(4) . . . . ?
C008 C00K B019 C00J 175.4(3) . . . . ?
C009 C00A C00L C00H -2.1(4) . . . . ?
C009 C00A C00V C01E 117.5(3) . . . . ?
C009 C00A C00V C01F -120.7(4) . . . . ?
C009 C00A C00V C01G 2.6(5) . . . . ?
C009 C00A C00V C3 -74.5(6) . . . . ?
C009 C00A C00V C4 173.5(6) . . . . ?
C009 C00A C00V C5 45.6(7) . . . . ?
C009 C00M C00P C00G -178.5(3) . . . . ?
C009 C00M C00P C012 -2.4(6) . . . . ?
C00A C009 C00M C00D 0.0(4) . . . . ?
C00A C009 C00M C00P 177.6(3) . . . . ?
C00B C005 C006 P001 -177.4(2) . . . . ?
C00B C005 C006 C011 -0.1(4) . . . . ?
C00B C00C C00T C011 -2.1(5) . . . . ?
C00C N003 C008 C00E -170.3(2) . . . . ?
C00C N003 C008 C00K 10.3(4) . . . . ?
C00C N003 C00O C00F 170.0(3) . . . . ?
C00C N003 C00O C010 -15.4(6) . . . . ?
C00C C00B B019 C00J -177.8(3) . . . . ?
C00C C00B B019 C00K 5.9(4) . . . . ?
C00C C00T C011 C006 0.3(5) . . . . ?
C00D N004 C005 C006 0.3(4) . . . . ?
C00D N004 C005 C00B -179.9(2) . . . . ?
C00D N004 C00G C00J -179.5(3) . . . . ?
C00D N004 C00G C00P 0.0(3) . . . . ?
C00D C00H C00L C00A 1.8(4) . . . . ?
C00D C00M C00P C00G -0.6(3) . . . . ?
C00D C00M C00P C012 175.4(3) . . . . ?
C00E C008 C00K C00I 2.3(4) . . . . ?
C00E C008 C00K B019 -177.7(3) . . . . ?
C00E C00F C00O N003 2.9(3) . . . . ?
C00E C00F C00O C010 -172.5(3) . . . . ?
C00E C00F C00Z C00S 171.8(3) . . . . ?
C00E C00N C00R C00I 1.8(4) . . . . ?
C00E C00N C00R C00X -179.8(3) . . . . ?
C00F C00E C00N C00R -177.7(3) . . . . ?
C00F C00O C010 C00U -1.2(5) . . . . ?
C00G N004 C005 C006 -176.4(3) . . . . ?
C00G N004 C005 C00B 3.4(4) . . . . ?
C00G N004 C00D C00H 178.6(3) . . . . ?
C00G N004 C00D C00M -0.4(3) . . . . ?
C00G C00J C00Q C00Y -2.5(4) . . . . ?
C00G C00J B019 C00B -5.4(4) . . . . ?
C00G C00J B019 C00K 170.2(3) . . . . ?
C00G C00P C012 C00Y -2.6(4) . . . . ?
C00H P001 C006 C005 -5.1(3) . . . . ?
C00H P001 C006 C011 177.6(2) . . . . ?
C00H P001 C007 C016 33.9(3) . . . . ?
C00H P001 C007 C01J -153.2(3) . . . . ?
C00H P001 C0 C01K -179.0(2) . . . . ?
C00H P001 C0 C7 -0.9(3) . . . . ?
C00H C00D C00M C009 -0.2(4) . . . . ?
C00H C00D C00M C00P -178.4(3) . . . . ?
C00I C00K B019 C00B 171.0(3) . . . . ?
C00I C00K B019 C00J -4.6(5) . . . . ?
C00I C00R C00X C013 -5.7(4) . . . . ?
C00I C00R C00X C017 113.7(3) . . . . ?
C00I C00R C00X C018 -125.8(3) . . . . ?
C00J C00G C00P C00M 179.8(3) . . . . ?
C00J C00G C00P C012 2.9(5) . . . . ?
C00J C00Q C00Y C00W -174.4(3) . . . . ?
C00J C00Q C00Y C012 2.8(5) . . . . ?
C00K C008 C00E C00F 176.0(3) . . . . ?
C00K C008 C00E C00N -2.4(5) . . . . ?
C00K C00I C00R C00N -1.9(4) . . . . ?
C00K C00I C00R C00X 179.7(3) . . . . ?
C00L C00A C00V C01E -60.2(4) . . . . ?
C00L C00A C00V C01F 61.5(4) . . . . ?
C00L C00A C00V C01G -175.1(3) . . . . ?
C00L C00A C00V C3 107.8(6) . . . . ?
C00L C00A C00V C4 -4.3(7) . . . . ?
C00L C00A C00V C5 -132.1(7) . . . . ?
C00M C009 C00A C00L 1.1(4) . . . . ?
C00M C009 C00A C00V -176.7(3) . . . . ?
C00M C00D C00H P001 173.5(2) . . . . ?
C00M C00D C00H C00L -0.7(4) . . . . ?
C00M C00P C012 C00Y -178.3(3) . . . . ?
C00N C00E C00F C00O 178.3(3) . . . . ?
C00N C00E C00F C00Z 3.5(6) . . . . ?
C00N C00R C00X C013 175.9(3) . . . . ?
C00N C00R C00X C017 -64.7(4) . . . . ?
C00N C00R C00X C018 55.8(4) . . . . ?
C00O N003 C008 C00E 5.2(3) . . . . ?
C00O N003 C008 C00K -174.2(3) . . . . ?
C00O N003 C00C C00B 172.5(3) . . . . ?
C00O N003 C00C C00T -9.8(5) . . . . ?
C00O C00F C00Z C00S -2.5(5) . . . . ?
C00P C00G C00J C00Q -0.4(4) . . . . ?
C00P C00G C00J B019 -176.0(3) . . . . ?
C00Q C00J B019 C00B -180.0(3) . . . . ?
C00Q C00J B019 C00K -4.4(5) . . . . ?
C00Q C00Y C012 C00P -0.1(4) . . . . ?
C00R C00I C00K C008 -0.1(4) . . . . ?
C00R C00I C00K B019 179.9(3) . . . . ?
C00S C00U C010 C00O -1.4(5) . . . . ?
C00U C00S C00Z C00F 0.0(5) . . . . ?
C00U C00S C015 C01B -64.9(4) . . . . ?
C00U C00S C015 C01C 53.5(4) . . . . ?
C00U C00S C015 C01D 172.7(4) . . . . ?
C00V C00A C00L C00H 175.8(3) . . . . ?
C00W C00Y C012 C00P 177.2(3) . . . . ?
C00Z C00F C00O N003 178.5(3) . . . . ?
C00Z C00F C00O C010 3.2(5) . . . . ?
C00Z C00S C00U C010 2.1(5) . . . . ?
C00Z C00S C015 C01B 111.3(4) . . . . ?
C00Z C00S C015 C01C -130.3(4) . . . . ?
C00Z C00S C015 C01D -11.1(5) . . . . ?
C015 C00S C00U C010 178.5(3) . . . . ?
C015 C00S C00Z C00F -176.3(3) . . . . ?
B019 C00B C00C N003 5.0(4) . . . . ?
B019 C00B C00C C00T -172.8(3) . . . . ?
B019 C00J C00Q C00Y 172.1(3) . . . . ?
C01M C00W C00Y C00Q -71.5(5) . . . . ?
C01M C00W C00Y C012 111.3(5) . . . . ?
C01O C00W C00Y C00Q 49.4(5) . . . . ?
C01O C00W C00Y C012 -127.8(5) . . . . ?
C01P C00W C00Y C00Q 170.7(5) . . . . ?
C01P C00W C00Y C012 -6.5(6) . . . . ?
C1 C00W C00Y C00Q -4.6(5) . . . . ?
C1 C00W C00Y C012 178.2(4) . . . . ?
C01N C00W C00Y C00Q -128.4(5) . . . . ?
C01N C00W C00Y C012 54.4(5) . . . . ?
C2 C00W C00Y C00Q 111.9(4) . . . . ?
C2 C00W C00Y C012 -65.4(5) . . . . ?
C0 P001 C006 C005 103.4(3) . . . . ?
C0 P001 C006 C011 -73.9(3) . . . . ?
C0 P001 C00H C00D -100.3(3) . . . . ?
C0 P001 C00H C00L 73.5(3) . . . . ?
C0 C01K C01I C6 0.0 . . . . ?
C01K C0 C7 C8 0.0 . . . . ?
C01K C01I C6 C8 0.0 . . . . ?
C01I C6 C8 C7 0.0 . . . . ?
C6 C8 C7 C0 0.0 . . . . ?
C7 C0 C01K C01I 0.0 . . . . ?
C9 C10 C15 C14 -177.9(8) . . . . ?
C9 C10 C11 C12 178.0(8) . . . . ?
C10 C15 C14 C13 0.0 . . . . ?
C15 C10 C11 C12 0.0 . . . . ?
C15 C14 C13 C12 0.0 . . . . ?
C14 C13 C12 C11 0.0 . . . . ?
C13 C12 C11 C10 0.0 . . . . ?
C11 C10 C15 C14 0.0 . . . . ?
